data_8101212
loop_
_publ_author_name
'Gencheva, G.'
'Bontchev, P. R.'
'Sander, J.'
'Hegetschweiler, K.'

_publ_section_title
;
Crystal structure of tetrakis(1,3,5-triammonio-1,3,5-trideoxy-cis-
inositol) decachloride hexachloroplatinate hexahydrate, (H~3~taci)
~4~[PtCl~6~]Cl~10~ &#x00B7; 6H~2~O, two different forms of (H~3~taci)^3+
^ in one crystal
;
_journal_issue 1
_journal_name_full 'Zeitschrift f\"ur Kristallographie - New Crystal Structures'
_journal_page_first 183
_journal_page_last 185
_journal_volume 215
_journal_year 2000
_chemical_formula_structural '(H3 taci)4 [PtCl6] Cl10 ^.^6H2 O'
_chemical_formula_sum 'C24 H84 Cl16 N12 O18 Pt'
_chemical_formula_weight 1591.32
_space_group_IT_number 14
_symmetry_cell_setting monoclinic
_symmetry_space_group_name_Hall '-P 2yn'
_symmetry_space_group_name_H-M 'P 1 21/n 1'
_cell_angle_alpha 90.00
_cell_angle_beta 101.57(3)
_cell_angle_gamma 90.00
_cell_formula_units_Z 2
_cell_length_a 15.057(3)
_cell_length_b 8.669(2)
_cell_length_c 22.840(5)
_cell_measurement_temperature 293(2)
_cell_volume 2920.7(11)
_diffrn_ambient_temperature 293(2)
_exptl_crystal_density_diffrn 1.809
_cod_original_sg_symbol_H-M 'P 21/n'
_cod_database_code 8101212

loop_
_symmetry_equiv_pos_as_xyz
'x, y, z'
'-x+1/2, y+1/2, -z+1/2'
'-x, -y, -z'
'x-1/2, -y-1/2, z-1/2'

loop_
_atom_site_label
_atom_site_type_symbol
_atom_site_fract_x
_atom_site_fract_y
_atom_site_fract_z
_atom_site_U_iso_or_equiv
_atom_site_adp_type
_atom_site_occupancy
_atom_site_symmetry_multiplicity
_atom_site_Wyckoff_symbol
_atom_site_calc_flag
_atom_site_refinement_flags
_atom_site_disorder_assembly
_atom_site_disorder_group
Pt Pt 0.5000 0.0000 0.0000 0.01654(9) Uani 1 2 d d S . .
Cl1 Cl 0.51814(6) -0.05573(12) 0.10099(4) 0.0260(2) Uani 1 4 e d . . .
Cl2 Cl 0.65528(6) 0.03368(12) 0.01157(4) 0.0290(2) Uani 1 4 e d . . .
Cl3 Cl 0.48433(7) 0.25942(11) 0.02123(4) 0.0289(2) Uani 1 4 e d . . .
Cl4 Cl 0.33345(7) 0.51572(11) 0.08856(4) 0.0278(2) Uani 1 4 e d . . .
Cl5 Cl 0.06771(7) 0.48530(11) 0.12565(6) 0.0383(3) Uani 1 4 e d . . .
Cl6 Cl 0.49312(6) 0.73807(11) 0.23505(4) 0.0263(2) Uani 1 4 e d . . .
Cl7 Cl 0.51781(7) 0.28582(12) 0.22334(4) 0.0309(2) Uani 1 4 e d . . .
Cl8 Cl 0.89895(8) 0.15294(14) 0.01525(5) 0.0441(3) Uani 1 4 e d . . .
O1 O 0.33288(19) 0.9693(3) 0.21807(12) 0.0234(6) Uani 1 4 e d . . .
O2 O 0.20539(19) 1.2316(3) 0.18106(12) 0.0231(6) Uani 1 4 e d . . .
O3 O 0.14625(19) 0.9340(3) 0.22984(11) 0.0232(6) Uani 1 4 e d . . .
N1 N 0.2417(2) 0.6750(3) 0.19391(13) 0.0229(7) Uani 1 4 e d . . .
H1A H 0.2910 0.6309 0.1854 0.034 Uiso 1 4 e calc R . .
H1B H 0.1962 0.6076 0.1879 0.034 Uiso 1 4 e calc R . .
H1C H 0.2531 0.7048 0.2320 0.034 Uiso 1 4 e calc R . .
N2 N 0.0299(2) 1.1099(4) 0.14106(13) 0.0239(7) Uani 1 4 e d . . .
H2A H -0.0150 1.0431 0.1410 0.036 Uiso 1 4 e calc R . .
H2B H 0.0118 1.1826 0.1138 0.036 Uiso 1 4 e calc R . .
H2C H 0.0453 1.1532 0.1770 0.036 Uiso 1 4 e calc R . .
N3 N 0.3484(2) 1.1658(4) 0.12612(14) 0.0263(7) Uani 1 4 e d . . .
H3A H 0.3977 1.1152 0.1209 0.039 Uiso 1 4 e calc R . .
H3B H 0.3580 1.2052 0.1628 0.039 Uiso 1 4 e calc R . .
H3C H 0.3364 1.2416 0.0995 0.039 Uiso 1 4 e calc R . .
C1 C 0.2982(2) 0.9183(4) 0.15886(15) 0.0184(8) Uani 1 4 e d . . .
H1 H 0.3462 0.8624 0.1445 0.022 Uiso 1 4 e calc R . .
C2 C 0.2165(2) 0.8114(4) 0.15473(15) 0.0180(8) Uani 1 4 e d . . .
H2 H 0.2006 0.7739 0.1135 0.022 Uiso 1 4 e calc R . .
C3 C 0.1320(2) 0.8892(4) 0.16903(15) 0.0190(8) Uani 1 4 e d . . .
H3 H 0.0815 0.8160 0.1609 0.023 Uiso 1 4 e calc R . .
C4 C 0.1093(2) 1.0277(4) 0.12679(16) 0.0189(8) Uani 1 4 e d . . .
H4 H 0.0915 0.9873 0.0860 0.023 Uiso 1 4 e calc R . .
C5 C 0.1859(2) 1.1428(4) 0.12709(15) 0.0188(8) Uani 1 4 e d . . .
H5 H 0.1675 1.2139 0.0935 0.023 Uiso 1 4 e calc R . .
C6 C 0.2701(2) 1.0574(4) 0.11806(15) 0.0192(8) Uani 1 4 e d . . .
H6 H 0.2589 1.0206 0.0767 0.023 Uiso 1 4 e calc R . .
O4 O 0.71747(19) 0.6908(3) 0.19529(14) 0.0249(6) Uani 1 4 e d . . .
O5 O 0.8807(2) 0.5837(4) 0.14251(13) 0.0264(7) Uani 1 4 e d . . .
O6 O 0.7016(2) 0.6792(3) 0.07458(13) 0.0264(7) Uani 1 4 e d . . .
N4 N 0.8519(2) 0.4824(3) 0.24915(14) 0.0226(7) Uani 1 4 e d . . .
H4A H 0.9024 0.4268 0.2528 0.034 Uiso 1 4 e calc R . .
H4B H 0.8274 0.4679 0.2811 0.034 Uiso 1 4 e calc R . .
H4C H 0.8650 0.5818 0.2462 0.034 Uiso 1 4 e calc R . .
N5 N 0.5488(2) 0.5677(4) 0.12607(14) 0.0265(7) Uani 1 4 e d . . .
H5A H 0.5258 0.5464 0.1581 0.040 Uiso 1 4 e calc R . .
H5B H 0.5103 0.5367 0.0934 0.040 Uiso 1 4 e calc R . .
H5C H 0.5576 0.6690 0.1241 0.040 Uiso 1 4 e calc R . .
N6 N 0.8113(2) 0.4676(4) 0.03167(14) 0.0279(8) Uani 1 4 e d . . .
H6A H 0.8619 0.4126 0.0344 0.042 Uiso 1 4 e calc R . .
H6B H 0.8250 0.5675 0.0342 0.042 Uiso 1 4 e calc R . .
H6C H 0.7746 0.4485 -0.0032 0.042 Uiso 1 4 e calc R . .
C7 C 0.7006(2) 0.5300(4) 0.18901(16) 0.0190(8) Uani 1 4 e d . . .
H7 H 0.6710 0.4989 0.2216 0.023 Uiso 1 4 e calc R . .
C8 C 0.6366(2) 0.4862(4) 0.13046(17) 0.0206(8) Uani 1 4 e d . . .
H8 H 0.6251 0.3751 0.1313 0.025 Uiso 1 4 e calc R . .
C9 C 0.6789(3) 0.5203(4) 0.07619(17) 0.0214(8) Uani 1 4 e d . . .
H9 H 0.6361 0.4926 0.0395 0.026 Uiso 1 4 e calc R . .
C10 C 0.7652(2) 0.4241(4) 0.08127(15) 0.0215(8) Uani 1 4 e d . . .
H10 H 0.7477 0.3153 0.0763 0.026 Uiso 1 4 e calc R . .
C11 C 0.8337(2) 0.4414(4) 0.14104(16) 0.0207(8) Uani 1 4 e d . . .
H11 H 0.8778 0.3571 0.1444 0.025 Uiso 1 4 e calc R . .
C12 C 0.7864(2) 0.4332(4) 0.19447(15) 0.0205(8) Uani 1 4 e d . . .
H12 H 0.7703 0.3253 0.1998 0.025 Uiso 1 4 e calc R . .
O7 O 0.9047(3) 0.7781(6) 0.0269(2) 0.0635(12) Uani 1 4 e d . . .
O8 O 0.7326(3) 0.0661(4) 0.15617(17) 0.0375(8) Uani 1 4 e d . . .
O9 O 0.8888(2) 0.9074(4) 0.15101(18) 0.0407(8) Uani 1 4 e d . . .
H90 H 0.375(3) 0.921(5) 0.2272(18) 0.025(13) Uiso 1 4 e d . . .
H91 H 0.729(3) 0.714(5) 0.1701(19) 0.019(14) Uiso 1 4 e d . . .
H92 H 0.107(3) 0.905(5) 0.242(2) 0.035(14) Uiso 1 4 e d . . .
H93 H 0.677(3) 0.719(5) 0.051(2) 0.034(16) Uiso 1 4 e d . . .
H94 H 0.180(3) 0.298(5) 0.1750(19) 0.021(14) Uiso 1 4 e d . . .
H95 H -0.083(3) 0.569(6) 0.140(2) 0.030(19) Uiso 1 4 e d . . .
H84 H 0.609(3) 0.349(5) 0.4765(19) 0.009(13) Uiso 1 4 e d . . .
H85 H 0.722(5) 0.520(7) 0.347(3) 0.08(3) Uiso 1 4 e d . . .
H86 H 0.594(5) 0.362(8) 0.313(3) 0.11(3) Uiso 1 4 e d . . .
H87 H 0.795(3) 0.549(6) 0.369(2) 0.025(16) Uiso 1 4 e d . . .
H88 H 0.619(4) 0.349(6) 0.376(2) 0.051(18) Uiso 1 4 e d . . .

loop_
_atom_site_aniso_label
_atom_site_aniso_U_11
_atom_site_aniso_U_22
_atom_site_aniso_U_33
_atom_site_aniso_U_23
_atom_site_aniso_U_13
_atom_site_aniso_U_12
Pt 0.01197(12) 0.02382(13) 0.01340(12) -0.00058(8) 0.00154(8) 0.00261(8)
Cl1 0.0234(5) 0.0394(5) 0.0149(5) 0.0031(4) 0.0029(4) 0.0076(4)
Cl2 0.0146(5) 0.0484(6) 0.0240(5) -0.0012(4) 0.0042(4) -0.0001(4)
Cl3 0.0305(5) 0.0253(5) 0.0284(5) -0.0048(4) -0.0002(4) 0.0052(4)
Cl4 0.0226(5) 0.0322(5) 0.0272(5) 0.0000(4) 0.0012(4) 0.0025(4)
Cl5 0.0202(5) 0.0277(6) 0.0651(8) 0.0003(5) 0.0038(5) 0.0019(4)
Cl6 0.0227(5) 0.0315(5) 0.0256(5) 0.0002(4) 0.0065(4) 0.0004(4)
Cl7 0.0246(5) 0.0357(6) 0.0318(5) 0.0002(4) 0.0047(4) 0.0045(4)
Cl8 0.0488(7) 0.0486(7) 0.0310(6) -0.0078(5) -0.0017(5) 0.0193(6)
O1 0.0154(15) 0.0283(15) 0.0245(15) -0.0017(12) -0.0010(12) 0.0034(13)
O2 0.0242(16) 0.0201(16) 0.0247(15) -0.0057(12) 0.0039(12) 0.0038(14)
O3 0.0194(15) 0.0321(16) 0.0200(14) -0.0011(12) 0.0087(12) -0.0009(13)
N1 0.0218(17) 0.0205(16) 0.0274(17) -0.0006(14) 0.0068(14) 0.0011(14)
N2 0.0149(17) 0.0316(18) 0.0241(17) 0.0015(14) 0.0017(13) 0.0049(14)
N3 0.0205(18) 0.0272(17) 0.0338(18) 0.0032(15) 0.0117(14) 0.0001(14)
C1 0.0155(19) 0.022(2) 0.0178(19) -0.0022(15) 0.0040(15) 0.0038(16)
C2 0.021(2) 0.0182(18) 0.0140(17) -0.0004(15) 0.0025(15) 0.0001(16)
C3 0.0144(19) 0.0223(19) 0.0198(19) -0.0019(15) 0.0025(15) -0.0014(16)
C4 0.0146(19) 0.025(2) 0.0169(19) -0.0052(15) 0.0019(15) 0.0065(16)
C5 0.020(2) 0.024(2) 0.0113(17) -0.0001(15) 0.0020(15) 0.0016(16)
C6 0.019(2) 0.0240(19) 0.0154(18) -0.0007(16) 0.0048(15) -0.0020(16)
O4 0.0234(16) 0.0270(16) 0.0240(17) -0.0048(13) 0.0041(13) 0.0008(12)
O5 0.0160(18) 0.0338(18) 0.0291(17) 0.0008(12) 0.0037(14) -0.0012(15)
O6 0.0247(16) 0.0280(16) 0.0255(16) 0.0080(13) 0.0031(13) 0.0068(13)
N4 0.0196(17) 0.0276(18) 0.0185(17) 0.0032(13) -0.0009(14) 0.0020(14)
N5 0.0114(16) 0.042(2) 0.0255(17) -0.0029(15) 0.0013(13) -0.0019(15)
N6 0.0239(18) 0.0392(19) 0.0203(17) -0.0038(14) 0.0035(14) 0.0104(15)
C7 0.017(2) 0.024(2) 0.0162(19) 0.0006(15) 0.0030(16) -0.0031(16)
C8 0.0108(19) 0.026(2) 0.024(2) -0.0022(15) 0.0010(16) -0.0015(15)
C9 0.016(2) 0.026(2) 0.020(2) -0.0012(15) -0.0008(16) 0.0030(16)
C10 0.019(2) 0.024(2) 0.0202(19) -0.0027(16) 0.0016(16) 0.0028(17)
C11 0.018(2) 0.0203(19) 0.022(2) 0.0013(16) 0.0005(16) 0.0068(16)
C12 0.020(2) 0.0208(19) 0.0183(19) 0.0020(16) -0.0021(15) -0.0011(16)
O7 0.073(3) 0.057(3) 0.065(3) 0.005(2) 0.025(2) -0.008(3)
O8 0.032(2) 0.053(2) 0.0244(19) -0.0051(16) 0.0002(16) -0.0035(18)
O9 0.0372(19) 0.0382(19) 0.046(2) -0.0029(18) 0.0059(16) -0.0035(15)

loop_
_geom_bond_atom_site_label_1
_geom_bond_atom_site_label_2
_geom_bond_distance
_geom_bond_site_symmetry_2
_geom_bond_publ_flag
Pt Cl2 2.3180(10) 3_655 ?
Pt Cl2 2.3181(10) . ?
Pt Cl1 2.3185(10) . ?
Pt Cl1 2.3185(10) 3_655 ?
Pt Cl3 2.3225(10) . ?
Pt Cl3 2.3225(10) 3_655 ?
O1 C1 1.419(4) . ?
O2 C5 1.433(4) . ?
O3 C3 1.416(4) . ?
N1 C2 1.485(4) . ?
N2 C4 1.483(4) . ?
N3 C6 1.490(5) . ?
C1 C2 1.528(5) . ?
C1 C6 1.531(5) . ?
C2 C3 1.532(5) . ?
C3 C4 1.535(5) . ?
C4 C5 1.524(5) . ?
C5 C6 1.518(5) . ?
O4 C7 1.419(5) . ?
O5 C11 1.419(5) . ?
O6 C9 1.421(5) . ?
N4 C12 1.490(5) . ?
N5 C8 1.485(5) . ?
N6 C10 1.490(5) . ?
C7 C12 1.525(5) . ?
C7 C8 1.531(5) . ?
C8 C9 1.532(5) . ?
C9 C10 1.528(5) . ?
C10 C11 1.544(5) . ?
C11 C12 1.533(5) . ?
